data_4003539
loop_
_publ_author_name
'Chen, Hao'
'Deng, Yihua'
'Zhu, Xiangyu'
'Wang, Lu'
'Lv, Lei'
'Wu, Xiaoxi'
'Li, Zijie'
'Shi, Qinqin'
'Peng, Aidong'
'Peng, Qian'
'Shuai, Zhigang'
'Zhao, Zujin'
'Chen, Huajie'
'Huang, Hui'

_publ_section_title
;
 Toward Achieving Single-Molecule White Electroluminescence from Dual
 Emission of Fluorescence and Phosphorescence
;
_journal_name_full 'Chemistry of Materials'
_journal_paper_doi 10.1021/acs.chemmater.0c00710
_journal_year 2020
_chemical_formula_moiety 'C23 H15 N O Te '
_chemical_formula_sum 'C23 H15 N O Te'
_chemical_formula_weight 448.96
_space_group_crystal_system orthorhombic
_space_group_IT_number 33
_space_group_name_Hall 'P 2c -2n'
_space_group_name_H-M_alt 'P n a 21'
_atom_sites_solution_hydrogens geom
_audit_creation_method SHELXL-2016/6
_cell_angle_alpha 90
_cell_angle_beta 90
_cell_angle_gamma 90
_cell_formula_units_Z 8
_cell_length_a 19.7678(16)
_cell_length_b 30.778(2)
_cell_length_c 5.8368(5)
_cell_measurement_reflns_used 8880
_cell_measurement_temperature 273(2)
_cell_measurement_theta_max 26.8890
_cell_measurement_theta_min 2.4491
_cell_volume 3551.2(5)
_computing_structure_refinement 'SHELXL-2016/6 (Sheldrick, 2016)'
_diffrn_ambient_temperature 273(2)
_diffrn_measured_fraction_theta_full 0.994
_diffrn_measured_fraction_theta_max 0.987
_diffrn_measurement_device_type 'Brucker D8 QUEST System'
_diffrn_measurement_method '\f and \w scans'
_diffrn_radiation_type MoK\a
_diffrn_radiation_wavelength 0.71073
_diffrn_reflns_av_R_equivalents 0.0312
_diffrn_reflns_av_unetI/netI 0.0489
_diffrn_reflns_Laue_measured_fraction_full 0.994
_diffrn_reflns_Laue_measured_fraction_max 0.987
_diffrn_reflns_limit_h_max 25
_diffrn_reflns_limit_h_min -20
_diffrn_reflns_limit_k_max 39
_diffrn_reflns_limit_k_min -34
_diffrn_reflns_limit_l_max 7
_diffrn_reflns_limit_l_min -6
_diffrn_reflns_number 16220
_diffrn_reflns_point_group_measured_fraction_full 0.996
_diffrn_reflns_point_group_measured_fraction_max 0.989
_diffrn_reflns_theta_full 25.242
_diffrn_reflns_theta_max 27.470
_diffrn_reflns_theta_min 2.237
_diffrn_source 'fine-focus sealed tube'
_exptl_absorpt_coefficient_mu 1.686
_exptl_absorpt_correction_T_max 0.714
_exptl_absorpt_correction_T_min 0.674
_exptl_absorpt_correction_type multi-scan
_exptl_absorpt_process_details 'Sheldrick, G. M. (2008) SADABS. University of G\"ottingen, Germany.'
_exptl_crystal_colour yellow
_exptl_crystal_density_diffrn 1.679
_exptl_crystal_density_method 'not measured'
_exptl_crystal_description block
_exptl_crystal_F_000 1760
_exptl_crystal_size_max 0.300
_exptl_crystal_size_mid 0.200
_exptl_crystal_size_min 0.200
_refine_diff_density_max 0.577
_refine_diff_density_min -0.617
_refine_diff_density_rms 0.115
_refine_ls_abs_structure_details
;
 Refined as an inversion twin.
;
_refine_ls_abs_structure_Flack 0.01(3)
_refine_ls_extinction_coef 0.0054(5)
_refine_ls_extinction_expression Fc^*^=kFc[1+0.001xFc^2^\l^3^/sin(2\q)]^-1/4^
_refine_ls_extinction_method 'SHELXL-2016/6 (Sheldrick 2016)'
_refine_ls_goodness_of_fit_ref 1.077
_refine_ls_hydrogen_treatment constr
_refine_ls_matrix_type full
_refine_ls_number_parameters 471
_refine_ls_number_reflns 7527
_refine_ls_number_restraints 1
_refine_ls_restrained_S_all 1.077
_refine_ls_R_factor_all 0.0563
_refine_ls_R_factor_gt 0.0392
_refine_ls_shift/su_max 0.001
_refine_ls_shift/su_mean 0.000
_refine_ls_structure_factor_coef Fsqd
_refine_ls_weighting_details 'w=1/[\s^2^(Fo^2^)+(0.0542P)^2^] where P=(Fo^2^+2Fc^2^)/3'
_refine_ls_weighting_scheme calc
_refine_ls_wR_factor_gt 0.0973
_refine_ls_wR_factor_ref 0.1043
_reflns_Friedel_coverage 0.826
_reflns_Friedel_fraction_full 0.999
_reflns_Friedel_fraction_max 0.993
_reflns_number_gt 6000
_reflns_number_total 7527
_reflns_threshold_expression 'I > 2\s(I)'
_cod_data_source_file cm0c00710_si_004.cif
_cod_data_source_block 20180725-33
_cod_database_code 4003539
_shelx_shelxl_version_number 2016/6
_shelx_space_group_comment
;
The symmetry employed for this shelxl refinement is uniquely defined
by the following loop, which should always be used as a source of
symmetry information in preference to the above space-group names.
They are only intended as comments.
;
_shelx_estimated_absorpt_t_min 0.632
_shelx_estimated_absorpt_t_max 0.729

loop_
_space_group_symop_operation_xyz
'x, y, z'
'-x, -y, z+1/2'
'-x+1/2, y+1/2, z+1/2'
'x+1/2, -y+1/2, z'

loop_
_atom_site_label
_atom_site_type_symbol
_atom_site_fract_x
_atom_site_fract_y
_atom_site_fract_z
_atom_site_U_iso_or_equiv
_atom_site_adp_type
_atom_site_occupancy
_atom_site_site_symmetry_order
_atom_site_calc_flag
_atom_site_refinement_flags_posn
_atom_site_refinement_flags_adp
_atom_site_refinement_flags_occupancy
_atom_site_disorder_assembly
_atom_site_disorder_group
Te2 Te 0.66173(3) 0.40493(2) 0.23959(11) 0.0702(2) Uani 1 1 d . . . . .
O2 O 0.5413(2) 0.64016(13) 0.4515(8) 0.0557(13) Uani 1 1 d . . . . .
N2 N 0.6077(2) 0.64156(13) 0.7653(9) 0.0338(10) Uani 1 1 d . . . . .
C24 C 0.5858(3) 0.68161(15) 0.8577(12) 0.0365(12) Uani 1 1 d . . . . .
C25 C 0.5342(3) 0.70895(17) 0.7823(13) 0.0470(17) Uani 1 1 d . . . . .
H25 H 0.510007 0.703378 0.648809 0.056 Uiso 1 1 calc R U . . .
C26 C 0.5209(4) 0.74525(18) 0.9191(15) 0.055(2) Uani 1 1 d . . . . .
H26 H 0.486660 0.764229 0.874970 0.065 Uiso 1 1 calc R U . . .
C27 C 0.5558(4) 0.7538(2) 1.1130(17) 0.060(2) Uani 1 1 d . . . . .
H27 H 0.544883 0.778397 1.198070 0.072 Uiso 1 1 calc R U . . .
C28 C 0.6071(4) 0.72699(19) 1.1879(13) 0.0523(19) Uani 1 1 d . . . . .
H28 H 0.630906 0.733208 1.321396 0.063 Uiso 1 1 calc R U . . .
C29 C 0.6223(3) 0.69025(19) 1.0576(13) 0.0425(16) Uani 1 1 d . . . . .
C30 C 0.6719(3) 0.65624(18) 1.0816(11) 0.0357(13) Uani 1 1 d . . . . .
C31 C 0.7237(3) 0.64986(19) 1.2422(14) 0.0491(16) Uani 1 1 d . . . . .
H31 H 0.729301 0.668763 1.364986 0.059 Uiso 1 1 calc R U . . .
C32 C 0.7665(4) 0.6144(2) 1.2123(14) 0.0578(19) Uani 1 1 d . . . . .
H32 H 0.800803 0.609033 1.317792 0.069 Uiso 1 1 calc R U . . .
C33 C 0.7583(3) 0.5871(2) 1.0268(13) 0.0488(16) Uani 1 1 d . . . . .
H33 H 0.787955 0.563887 1.008404 0.059 Uiso 1 1 calc R U . . .
C34 C 0.7077(3) 0.59298(16) 0.8685(14) 0.0436(14) Uani 1 1 d . . . . .
H34 H 0.703549 0.574531 0.743142 0.052 Uiso 1 1 calc R U . . .
C35 C 0.6629(3) 0.62738(16) 0.9008(11) 0.0326(12) Uani 1 1 d . . . . .
C36 C 0.5758(3) 0.62084(17) 0.5840(11) 0.0376(14) Uani 1 1 d . . . . .
C37 C 0.5848(3) 0.57235(17) 0.5669(10) 0.0330(13) Uani 1 1 d . . . . .
C38 C 0.5662(3) 0.54453(16) 0.7388(13) 0.0388(12) Uani 1 1 d . . . . .
H38 H 0.550133 0.555731 0.876438 0.047 Uiso 1 1 calc R U . . .
C39 C 0.5709(3) 0.49993(16) 0.7106(11) 0.0334(12) Uani 1 1 d . . . . .
H39 H 0.557486 0.481643 0.828986 0.040 Uiso 1 1 calc R U . . .
C40 C 0.5953(3) 0.48220(16) 0.5098(10) 0.0294(12) Uani 1 1 d . . . . .
C41 C 0.6126(3) 0.51044(17) 0.3326(11) 0.0379(14) Uani 1 1 d . . . . .
H41 H 0.628250 0.499323 0.194267 0.045 Uiso 1 1 calc R U . . .
C42 C 0.6066(3) 0.55500(17) 0.3612(12) 0.0405(13) Uani 1 1 d . . . . .
H42 H 0.617367 0.573463 0.240444 0.049 Uiso 1 1 calc R U . . .
C43 C 0.6011(3) 0.43444(17) 0.4839(10) 0.0345(13) Uani 1 1 d . . . . .
C44 C 0.5694(3) 0.40308(19) 0.6070(12) 0.0427(15) Uani 1 1 d . . . . .
H44 H 0.540989 0.410765 0.727370 0.051 Uiso 1 1 calc R U . . .
C45 C 0.6225(4) 0.35063(19) 0.3855(17) 0.0578(18) Uani 1 1 d . . . . .
H45 H 0.633299 0.322512 0.340197 0.069 Uiso 1 1 calc R U . . .
Te1 Te 0.62944(2) 0.24634(2) 0.86958(14) 0.05769(18) Uani 1 1 d . . . . .
O1 O 0.9859(2) 0.35679(13) 0.8580(11) 0.0579(13) Uani 1 1 d . . . . .
N1 N 0.9238(3) 0.40620(14) 0.6662(10) 0.0421(14) Uani 1 1 d . . . . .
C1 C 0.9698(3) 0.41569(17) 0.4890(13) 0.0402(14) Uani 1 1 d . . . . .
C5 C 0.9768(4) 0.4620(2) 0.1524(13) 0.0549(19) Uani 1 1 d . . . . .
H5 H 0.958222 0.482992 0.056612 0.066 Uiso 1 1 calc R U . . .
C6 C 0.9422(3) 0.44678(16) 0.3428(13) 0.0425(15) Uani 1 1 d . . . . .
C7 C 0.8768(3) 0.45957(17) 0.4458(12) 0.0393(15) Uani 1 1 d . . . . .
C8 C 0.8300(3) 0.49061(18) 0.3856(16) 0.0519(17) Uani 1 1 d . . . . .
H8 H 0.835193 0.506293 0.250550 0.062 Uiso 1 1 calc R U . . .
C9 C 0.7761(4) 0.4982(2) 0.5245(16) 0.059(2) Uani 1 1 d . . . . .
H9 H 0.743904 0.518843 0.483330 0.071 Uiso 1 1 calc R U . . .
C10 C 0.7691(3) 0.4755(2) 0.7255(18) 0.0586(19) Uani 1 1 d . . . . .
H10 H 0.732762 0.481729 0.821195 0.070 Uiso 1 1 calc R U . . .
C11 C 0.8153(3) 0.44333(17) 0.7902(13) 0.0450(17) Uani 1 1 d . . . . .
H11 H 0.810791 0.428287 0.927533 0.054 Uiso 1 1 calc R U . . .
C12 C 0.8677(3) 0.43491(18) 0.6422(13) 0.0395(15) Uani 1 1 d . . . . .
C13 C 0.9303(3) 0.37096(16) 0.8142(11) 0.0407(15) Uani 1 1 d . . . . .
C14 C 0.8683(3) 0.34835(17) 0.8951(14) 0.0404(14) Uani 1 1 d . . . . .
C15 C 0.8129(3) 0.34249(17) 0.7537(14) 0.0459(15) Uani 1 1 d . . . . .
H15 H 0.810100 0.357818 0.616711 0.055 Uiso 1 1 calc R U . . .
C16 C 0.7618(3) 0.31431(17) 0.8129(11) 0.0393(15) Uani 1 1 d . . . . .
H16 H 0.724718 0.311164 0.716281 0.047 Uiso 1 1 calc R U . . .
C17 C 0.7647(3) 0.29029(17) 1.0162(11) 0.0376(14) Uani 1 1 d . . . . .
C18 C 0.8196(3) 0.2976(2) 1.1630(12) 0.0456(16) Uani 1 1 d . . . . .
H18 H 0.821795 0.283234 1.303022 0.055 Uiso 1 1 calc R U . . .
C19 C 0.8703(3) 0.32598(19) 1.1008(13) 0.0468(17) Uani 1 1 d . . . . .
H19 H 0.906693 0.330195 1.199260 0.056 Uiso 1 1 calc R U . . .
C20 C 0.7145(3) 0.25671(17) 1.0711(11) 0.0375(14) Uani 1 1 d . . . . .
C21 C 0.7160(3) 0.22579(17) 1.2408(14) 0.0449(14) Uani 1 1 d . . . . .
H21 H 0.750416 0.225910 1.349511 0.054 Uiso 1 1 calc R U . . .
C22 C 0.6665(4) 0.1948(2) 1.2483(18) 0.0580(17) Uani 1 1 d . . . . .
H22 H 0.667053 0.173478 1.360995 0.070 Uiso 1 1 calc R U . . .
C23 C 0.6164(4) 0.1957(2) 1.0893(16) 0.058(2) Uani 1 1 d . . . . .
H23 H 0.580981 0.175860 1.081745 0.070 Uiso 1 1 calc R U . . .
C2 C 1.0341(3) 0.3986(2) 0.4496(15) 0.054(2) Uani 1 1 d . . . . .
H2 H 1.053468 0.378087 0.546324 0.065 Uiso 1 1 calc R U . . .
C3 C 1.0669(4) 0.4140(2) 0.2603(18) 0.062(2) Uani 1 1 d . . . . .
H3 H 1.109899 0.403188 0.230057 0.074 Uiso 1 1 calc R U . . .
C4 C 1.0407(4) 0.4443(2) 0.1106(18) 0.072(2) Uani 1 1 d . . . . .
H4 H 1.065444 0.453004 -0.016972 0.086 Uiso 1 1 calc R U . . .
C46 C 0.5791(4) 0.3601(2) 0.5545(14) 0.0567(19) Uani 1 1 d . . . . .
H46 H 0.556375 0.338270 0.633478 0.068 Uiso 1 1 calc R U . . .

loop_
_atom_site_aniso_label
_atom_site_aniso_U_11
_atom_site_aniso_U_22
_atom_site_aniso_U_33
_atom_site_aniso_U_23
_atom_site_aniso_U_13
_atom_site_aniso_U_12
Te2 0.0895(4) 0.0509(3) 0.0703(4) -0.0151(3) 0.0345(3) -0.0025(2)
O2 0.072(3) 0.040(2) 0.055(3) 0.002(2) -0.026(3) 0.005(2)
N2 0.036(2) 0.031(2) 0.034(3) -0.002(2) -0.002(2) 0.0033(19)
C24 0.042(3) 0.024(2) 0.044(3) 0.002(3) 0.001(3) 0.000(2)
C25 0.045(3) 0.039(3) 0.057(5) -0.002(3) 0.001(3) -0.001(3)
C26 0.049(3) 0.034(3) 0.080(6) 0.001(3) 0.022(4) 0.004(3)
C27 0.069(5) 0.036(3) 0.075(6) -0.009(4) 0.021(5) -0.009(3)
C28 0.061(4) 0.037(3) 0.058(5) -0.013(3) 0.006(4) -0.010(3)
C29 0.043(3) 0.036(3) 0.049(4) -0.004(3) 0.010(3) -0.009(3)
C30 0.040(3) 0.033(3) 0.034(3) 0.000(2) -0.001(3) -0.011(2)
C31 0.055(4) 0.048(3) 0.044(4) -0.003(4) -0.009(4) -0.012(3)
C32 0.058(4) 0.063(4) 0.052(5) 0.015(4) -0.018(4) -0.010(3)
C33 0.041(3) 0.051(3) 0.054(4) 0.009(3) -0.003(3) 0.001(3)
C34 0.042(3) 0.039(3) 0.050(4) 0.006(3) 0.000(4) 0.000(2)
C35 0.034(3) 0.030(2) 0.034(3) -0.001(2) 0.003(3) -0.006(2)
C36 0.039(3) 0.034(3) 0.040(4) 0.003(3) -0.001(3) -0.001(3)
C37 0.043(3) 0.032(3) 0.024(3) 0.000(2) -0.004(3) -0.004(3)
C38 0.046(3) 0.041(3) 0.029(3) 0.001(3) 0.006(3) -0.003(2)
C39 0.041(3) 0.032(3) 0.027(3) 0.006(3) 0.002(3) -0.004(2)
C40 0.027(3) 0.033(3) 0.028(3) 0.000(2) -0.001(2) -0.002(2)
C41 0.047(3) 0.039(3) 0.028(3) -0.002(3) 0.008(3) -0.002(2)
C42 0.054(3) 0.038(3) 0.030(3) -0.001(3) 0.007(4) -0.006(2)
C43 0.036(3) 0.038(3) 0.030(3) -0.008(3) -0.001(3) 0.005(2)
C44 0.038(3) 0.049(3) 0.041(4) 0.001(3) 0.004(3) -0.003(3)
C45 0.077(5) 0.030(3) 0.066(5) 0.000(4) 0.002(5) 0.000(3)
Te1 0.0521(3) 0.0585(3) 0.0625(3) 0.0057(3) -0.0156(3) -0.0100(2)
O1 0.039(2) 0.046(2) 0.088(4) 0.014(3) -0.017(3) -0.0015(18)
N1 0.036(3) 0.033(2) 0.057(4) 0.006(2) 0.001(3) 0.007(2)
C1 0.038(3) 0.027(3) 0.055(4) -0.002(3) 0.000(3) -0.006(2)
C5 0.066(4) 0.040(3) 0.059(5) 0.004(3) 0.005(4) -0.016(3)
C6 0.049(3) 0.029(2) 0.049(4) -0.007(3) -0.010(3) -0.012(2)
C7 0.038(3) 0.027(2) 0.053(4) -0.004(3) -0.014(3) -0.001(2)
C8 0.049(3) 0.033(3) 0.074(5) -0.001(4) -0.013(4) 0.001(3)
C9 0.045(4) 0.043(3) 0.089(6) -0.002(4) -0.023(4) 0.010(3)
C10 0.043(3) 0.048(3) 0.085(6) -0.017(5) -0.008(5) 0.009(3)
C11 0.047(3) 0.036(3) 0.052(5) 0.002(3) 0.004(3) 0.004(3)
C12 0.029(3) 0.031(3) 0.058(4) -0.001(3) -0.004(3) -0.002(2)
C13 0.046(3) 0.028(2) 0.048(4) -0.001(3) -0.007(3) -0.002(2)
C14 0.045(3) 0.032(3) 0.043(4) -0.003(3) -0.012(3) 0.004(2)
C15 0.052(3) 0.039(3) 0.047(4) 0.007(3) -0.014(4) 0.001(3)
C16 0.037(3) 0.041(3) 0.040(4) 0.005(3) -0.014(3) -0.001(2)
C17 0.042(3) 0.032(3) 0.039(4) -0.007(3) -0.003(3) 0.006(3)
C18 0.056(4) 0.046(3) 0.035(4) 0.001(3) -0.009(3) 0.000(3)
C19 0.048(4) 0.040(3) 0.053(4) -0.004(3) -0.019(3) -0.003(3)
C20 0.038(3) 0.031(3) 0.043(4) -0.003(3) -0.003(3) 0.000(2)
C21 0.050(3) 0.042(3) 0.043(4) -0.001(3) -0.006(4) 0.004(3)
C22 0.063(4) 0.045(3) 0.066(4) 0.006(4) 0.003(4) -0.004(3)
C23 0.055(4) 0.038(3) 0.082(6) 0.006(4) 0.015(4) -0.004(3)
C2 0.032(3) 0.047(3) 0.082(6) -0.004(4) -0.002(4) 0.001(3)
C3 0.050(4) 0.048(4) 0.088(6) -0.014(5) 0.022(5) -0.002(3)
C4 0.062(5) 0.066(5) 0.087(6) -0.017(5) 0.019(5) -0.024(4)
C46 0.065(4) 0.043(3) 0.062(5) 0.012(3) -0.001(4) -0.006(3)

loop_
_atom_type_symbol
_atom_type_description
_atom_type_scat_dispersion_real
_atom_type_scat_dispersion_imag
_atom_type_scat_source
C C 0.0033 0.0016 'International Tables Vol C Tables 4.2.6.8 and 6.1.1.4'
H H 0.0000 0.0000 'International Tables Vol C Tables 4.2.6.8 and 6.1.1.4'
N N 0.0061 0.0033 'International Tables Vol C Tables 4.2.6.8 and 6.1.1.4'
O O 0.0106 0.0060 'International Tables Vol C Tables 4.2.6.8 and 6.1.1.4'
Te Te -0.5308 1.6751 'International Tables Vol C Tables 4.2.6.8 and 6.1.1.4'

loop_
_geom_angle_atom_site_label_1
_geom_angle_atom_site_label_2
_geom_angle_atom_site_label_3
_geom_angle
_geom_angle_site_symmetry_1
_geom_angle_site_symmetry_3
_geom_angle_publ_flag
C45 Te2 C43 81.4(3) . . ?
C36 N2 C24 123.5(5) . . ?
C36 N2 C35 129.4(4) . . ?
C24 N2 C35 107.0(5) . . ?
C25 C24 C29 121.8(5) . . ?
C25 C24 N2 129.1(6) . . ?
C29 C24 N2 109.1(5) . . ?
C24 C25 C26 116.1(7) . . ?
C24 C25 H25 122.0 . . ?
C26 C25 H25 122.0 . . ?
C27 C26 C25 122.6(7) . . ?
C27 C26 H26 118.7 . . ?
C25 C26 H26 118.7 . . ?
C26 C27 C28 121.6(7) . . ?
C26 C27 H27 119.2 . . ?
C28 C27 H27 119.2 . . ?
C27 C28 C29 118.1(7) . . ?
C27 C28 H28 121.0 . . ?
C29 C28 H28 121.0 . . ?
C28 C29 C24 119.9(6) . . ?
C28 C29 C30 133.0(7) . . ?
C24 C29 C30 107.1(5) . . ?
C35 C30 C31 120.7(6) . . ?
C35 C30 C29 107.6(5) . . ?
C31 C30 C29 131.6(6) . . ?
C32 C31 C30 118.1(6) . . ?
C32 C31 H31 121.0 . . ?
C30 C31 H31 121.0 . . ?
C33 C32 C31 120.2(7) . . ?
C33 C32 H32 119.9 . . ?
C31 C32 H32 119.9 . . ?
C34 C33 C32 122.2(6) . . ?
C34 C33 H33 118.9 . . ?
C32 C33 H33 118.9 . . ?
C33 C34 C35 118.2(6) . . ?
C33 C34 H34 120.9 . . ?
C35 C34 H34 120.9 . . ?
C30 C35 C34 120.4(6) . . ?
C30 C35 N2 109.0(5) . . ?
C34 C35 N2 130.4(6) . . ?
O2 C36 N2 121.8(5) . . ?
O2 C36 C37 121.4(6) . . ?
N2 C36 C37 116.8(5) . . ?
C38 C37 C42 118.6(5) . . ?
C38 C37 C36 122.6(5) . . ?
C42 C37 C36 118.5(5) . . ?
C37 C38 C39 120.9(6) . . ?
C37 C38 H38 119.5 . . ?
C39 C38 H38 119.5 . . ?
C40 C39 C38 121.1(5) . . ?
C40 C39 H39 119.5 . . ?
C38 C39 H39 119.5 . . ?
C39 C40 C41 118.0(5) . . ?
C39 C40 C43 120.4(5) . . ?
C41 C40 C43 121.6(5) . . ?
C42 C41 C40 120.4(6) . . ?
C42 C41 H41 119.8 . . ?
C40 C41 H41 119.8 . . ?
C37 C42 C41 120.9(6) . . ?
C37 C42 H42 119.6 . . ?
C41 C42 H42 119.6 . . ?
C44 C43 C40 128.0(5) . . ?
C44 C43 Te2 108.7(4) . . ?
C40 C43 Te2 123.4(4) . . ?
C43 C44 C46 120.2(7) . . ?
C43 C44 H44 119.9 . . ?
C46 C44 H44 119.9 . . ?
C46 C45 Te2 112.0(5) . . ?
C46 C45 H45 124.0 . . ?
Te2 C45 H45 124.0 . . ?
C23 Te1 C20 82.1(3) . . ?
C13 N1 C1 123.9(5) . . ?
C13 N1 C12 128.0(5) . . ?
C1 N1 C12 107.6(5) . . ?
C6 C1 C2 121.0(7) . . ?
C6 C1 N1 109.8(5) . . ?
C2 C1 N1 129.2(6) . . ?
C6 C5 C4 117.1(7) . . ?
C6 C5 H5 121.5 . . ?
C4 C5 H5 121.5 . . ?
C5 C6 C1 122.0(6) . . ?
C5 C6 C7 131.9(6) . . ?
C1 C6 C7 106.1(6) . . ?
C8 C7 C12 120.3(6) . . ?
C8 C7 C6 132.0(7) . . ?
C12 C7 C6 107.7(5) . . ?
C9 C8 C7 119.6(8) . . ?
C9 C8 H8 120.2 . . ?
C7 C8 H8 120.2 . . ?
C8 C9 C10 120.1(6) . . ?
C8 C9 H9 120.0 . . ?
C10 C9 H9 120.0 . . ?
C9 C10 C11 121.7(7) . . ?
C9 C10 H10 119.1 . . ?
C11 C10 H10 119.1 . . ?
C12 C11 C10 117.1(7) . . ?
C12 C11 H11 121.5 . . ?
C10 C11 H11 121.5 . . ?
C11 C12 C7 121.0(5) . . ?
C11 C12 N1 129.9(6) . . ?
C7 C12 N1 108.6(5) . . ?
O1 C13 N1 119.7(6) . . ?
O1 C13 C14 120.9(5) . . ?
N1 C13 C14 119.0(5) . . ?
C15 C14 C19 118.4(6) . . ?
C15 C14 C13 121.6(7) . . ?
C19 C14 C13 119.0(6) . . ?
C16 C15 C14 120.9(7) . . ?
C16 C15 H15 119.5 . . ?
C14 C15 H15 119.5 . . ?
C15 C16 C17 121.1(6) . . ?
C15 C16 H16 119.4 . . ?
C17 C16 H16 119.4 . . ?
C16 C17 C18 117.8(6) . . ?
C16 C17 C20 122.0(5) . . ?
C18 C17 C20 120.2(6) . . ?
C19 C18 C17 120.3(6) . . ?
C19 C18 H18 119.9 . . ?
C17 C18 H18 119.9 . . ?
C18 C19 C14 121.5(6) . . ?
C18 C19 H19 119.2 . . ?
C14 C19 H19 119.2 . . ?
C21 C20 C17 129.1(6) . . ?
C21 C20 Te1 108.6(4) . . ?
C17 C20 Te1 122.1(4) . . ?
C22 C21 C20 119.4(7) . . ?
C22 C21 H21 120.3 . . ?
C20 C21 H21 120.3 . . ?
C23 C22 C21 119.1(8) . . ?
C23 C22 H22 120.4 . . ?
C21 C22 H22 120.4 . . ?
C22 C23 Te1 110.7(5) . . ?
C22 C23 H23 124.6 . . ?
Te1 C23 H23 124.6 . . ?
C3 C2 C1 115.8(7) . . ?
C3 C2 H2 122.1 . . ?
C1 C2 H2 122.1 . . ?
C2 C3 C4 124.7(7) . . ?
C2 C3 H3 117.7 . . ?
C4 C3 H3 117.7 . . ?
C3 C4 C5 119.5(8) . . ?
C3 C4 H4 120.3 . . ?
C5 C4 H4 120.3 . . ?
C45 C46 C44 117.6(7) . . ?
C45 C46 H46 121.2 . . ?
C44 C46 H46 121.2 . . ?

loop_
_geom_bond_atom_site_label_1
_geom_bond_atom_site_label_2
_geom_bond_distance
_geom_bond_site_symmetry_2
_geom_bond_publ_flag
Te2 C45 2.030(7) . ?
Te2 C43 2.072(6) . ?
O2 C36 1.189(7) . ?
N2 C36 1.388(8) . ?
N2 C24 1.413(6) . ?
N2 C35 1.417(7) . ?
C24 C25 1.394(8) . ?
C24 C29 1.397(10) . ?
C25 C26 1.398(9) . ?
C25 H25 0.9300 . ?
C26 C27 1.351(12) . ?
C26 H26 0.9300 . ?
C27 C28 1.379(11) . ?
C27 H27 0.9300 . ?
C28 C29 1.396(9) . ?
C28 H28 0.9300 . ?
C29 C30 1.441(8) . ?
C30 C35 1.391(8) . ?
C30 C31 1.402(9) . ?
C31 C32 1.393(9) . ?
C31 H31 0.9300 . ?
C32 C33 1.380(11) . ?
C32 H32 0.9300 . ?
C33 C34 1.373(10) . ?
C33 H33 0.9300 . ?
C34 C35 1.393(7) . ?
C34 H34 0.9300 . ?
C36 C37 1.506(7) . ?
C37 C38 1.369(8) . ?
C37 C42 1.383(9) . ?
C38 C39 1.386(7) . ?
C38 H38 0.9300 . ?
C39 C40 1.379(8) . ?
C39 H39 0.9300 . ?
C40 C41 1.394(8) . ?
C40 C43 1.482(7) . ?
C41 C42 1.387(7) . ?
C41 H41 0.9300 . ?
C42 H42 0.9300 . ?
C43 C44 1.357(8) . ?
C44 C46 1.372(9) . ?
C44 H44 0.9300 . ?
C45 C46 1.339(11) . ?
C45 H45 0.9300 . ?
Te1 C23 2.035(8) . ?
Te1 C20 2.077(6) . ?
O1 C13 1.210(7) . ?
N1 C13 1.393(7) . ?
N1 C1 1.409(8) . ?
N1 C12 1.425(7) . ?
C1 C6 1.394(9) . ?
C1 C2 1.394(9) . ?
C5 C6 1.386(10) . ?
C5 C4 1.397(11) . ?
C5 H5 0.9300 . ?
C6 C7 1.479(9) . ?
C7 C8 1.375(8) . ?
C7 C12 1.386(10) . ?
C8 C9 1.359(11) . ?
C8 H8 0.9300 . ?
C9 C10 1.372(13) . ?
C9 H9 0.9300 . ?
C10 C11 1.400(9) . ?
C10 H10 0.9300 . ?
C11 C12 1.372(9) . ?
C11 H11 0.9300 . ?
C13 C14 1.486(8) . ?
C14 C15 1.384(9) . ?
C14 C19 1.385(10) . ?
C15 C16 1.375(8) . ?
C15 H15 0.9300 . ?
C16 C17 1.399(9) . ?
C16 H16 0.9300 . ?
C17 C18 1.401(9) . ?
C17 C20 1.468(8) . ?
C18 C19 1.379(9) . ?
C18 H18 0.9300 . ?
C19 H19 0.9300 . ?
C20 C21 1.374(9) . ?
C21 C22 1.367(8) . ?
C21 H21 0.9300 . ?
C22 C23 1.357(12) . ?
C22 H22 0.9300 . ?
C23 H23 0.9300 . ?
C2 C3 1.365(12) . ?
C2 H2 0.9300 . ?
C3 C4 1.380(12) . ?
C3 H3 0.9300 . ?
C4 H4 0.9300 . ?
C46 H46 0.9300 . ?

loop_
_geom_torsion_atom_site_label_1
_geom_torsion_atom_site_label_2
_geom_torsion_atom_site_label_3
_geom_torsion_atom_site_label_4
_geom_torsion
_geom_torsion_site_symmetry_1
_geom_torsion_site_symmetry_2
_geom_torsion_site_symmetry_3
_geom_torsion_site_symmetry_4
_geom_torsion_publ_flag
C36 N2 C24 C25 -5.1(9) . . . . ?
C35 N2 C24 C25 178.4(6) . . . . ?
C36 N2 C24 C29 171.3(5) . . . . ?
C35 N2 C24 C29 -5.2(6) . . . . ?
C29 C24 C25 C26 -0.4(9) . . . . ?
N2 C24 C25 C26 175.6(6) . . . . ?
C24 C25 C26 C27 0.2(9) . . . . ?
C25 C26 C27 C28 0.0(11) . . . . ?
C26 C27 C28 C29 -0.2(10) . . . . ?
C27 C28 C29 C24 0.0(9) . . . . ?
C27 C28 C29 C30 179.1(7) . . . . ?
C25 C24 C29 C28 0.3(9) . . . . ?
N2 C24 C29 C28 -176.4(5) . . . . ?
C25 C24 C29 C30 -179.0(5) . . . . ?
N2 C24 C29 C30 4.3(6) . . . . ?
C28 C29 C30 C35 179.1(7) . . . . ?
C24 C29 C30 C35 -1.8(6) . . . . ?
C28 C29 C30 C31 -2.9(12) . . . . ?
C24 C29 C30 C31 176.3(6) . . . . ?
C35 C30 C31 C32 1.3(9) . . . . ?
C29 C30 C31 C32 -176.5(6) . . . . ?
C30 C31 C32 C33 1.2(10) . . . . ?
C31 C32 C33 C34 -1.2(10) . . . . ?
C32 C33 C34 C35 -1.2(10) . . . . ?
C31 C30 C35 C34 -3.7(9) . . . . ?
C29 C30 C35 C34 174.5(5) . . . . ?
C31 C30 C35 N2 -179.7(5) . . . . ?
C29 C30 C35 N2 -1.4(6) . . . . ?
C33 C34 C35 C30 3.6(8) . . . . ?
C33 C34 C35 N2 178.6(6) . . . . ?
C36 N2 C35 C30 -172.2(5) . . . . ?
C24 N2 C35 C30 4.1(6) . . . . ?
C36 N2 C35 C34 12.4(10) . . . . ?
C24 N2 C35 C34 -171.4(6) . . . . ?
C24 N2 C36 O2 22.7(9) . . . . ?
C35 N2 C36 O2 -161.6(6) . . . . ?
C24 N2 C36 C37 -155.4(5) . . . . ?
C35 N2 C36 C37 20.3(8) . . . . ?
O2 C36 C37 C38 -119.6(7) . . . . ?
N2 C36 C37 C38 58.5(8) . . . . ?
O2 C36 C37 C42 54.0(8) . . . . ?
N2 C36 C37 C42 -128.0(6) . . . . ?
C42 C37 C38 C39 1.9(9) . . . . ?
C36 C37 C38 C39 175.4(5) . . . . ?
C37 C38 C39 C40 0.8(9) . . . . ?
C38 C39 C40 C41 -2.4(8) . . . . ?
C38 C39 C40 C43 178.9(5) . . . . ?
C39 C40 C41 C42 1.3(8) . . . . ?
C43 C40 C41 C42 180.0(5) . . . . ?
C38 C37 C42 C41 -3.0(9) . . . . ?
C36 C37 C42 C41 -176.8(5) . . . . ?
C40 C41 C42 C37 1.4(9) . . . . ?
C39 C40 C43 C44 19.4(9) . . . . ?
C41 C40 C43 C44 -159.2(6) . . . . ?
C39 C40 C43 Te2 -161.1(4) . . . . ?
C41 C40 C43 Te2 20.3(8) . . . . ?
C40 C43 C44 C46 177.8(6) . . . . ?
Te2 C43 C44 C46 -1.7(8) . . . . ?
C13 N1 C1 C6 167.3(5) . . . . ?
C12 N1 C1 C6 -5.0(7) . . . . ?
C13 N1 C1 C2 -12.7(10) . . . . ?
C12 N1 C1 C2 175.0(6) . . . . ?
C4 C5 C6 C1 0.8(9) . . . . ?
C4 C5 C6 C7 175.8(6) . . . . ?
C2 C1 C6 C5 0.3(9) . . . . ?
N1 C1 C6 C5 -179.7(5) . . . . ?
C2 C1 C6 C7 -175.8(6) . . . . ?
N1 C1 C6 C7 4.2(6) . . . . ?
C5 C6 C7 C8 -0.3(11) . . . . ?
C1 C6 C7 C8 175.3(6) . . . . ?
C5 C6 C7 C12 -177.3(6) . . . . ?
C1 C6 C7 C12 -1.8(6) . . . . ?
C12 C7 C8 C9 2.7(9) . . . . ?
C6 C7 C8 C9 -174.1(6) . . . . ?
C7 C8 C9 C10 1.1(10) . . . . ?
C8 C9 C10 C11 -2.0(11) . . . . ?
C9 C10 C11 C12 -0.9(10) . . . . ?
C10 C11 C12 C7 4.6(9) . . . . ?
C10 C11 C12 N1 176.1(6) . . . . ?
C8 C7 C12 C11 -5.6(9) . . . . ?
C6 C7 C12 C11 171.8(6) . . . . ?
C8 C7 C12 N1 -178.8(5) . . . . ?
C6 C7 C12 N1 -1.3(6) . . . . ?
C13 N1 C12 C11 19.6(10) . . . . ?
C1 N1 C12 C11 -168.5(6) . . . . ?
C13 N1 C12 C7 -168.1(6) . . . . ?
C1 N1 C12 C7 3.8(6) . . . . ?
C1 N1 C13 O1 28.5(9) . . . . ?
C12 N1 C13 O1 -160.8(7) . . . . ?
C1 N1 C13 C14 -144.7(6) . . . . ?
C12 N1 C13 C14 26.0(9) . . . . ?
O1 C13 C14 C15 -136.4(7) . . . . ?
N1 C13 C14 C15 36.7(8) . . . . ?
O1 C13 C14 C19 31.9(9) . . . . ?
N1 C13 C14 C19 -154.9(6) . . . . ?
C19 C14 C15 C16 -1.6(9) . . . . ?
C13 C14 C15 C16 166.8(6) . . . . ?
C14 C15 C16 C17 -0.9(9) . . . . ?
C15 C16 C17 C18 3.3(9) . . . . ?
C15 C16 C17 C20 -173.4(6) . . . . ?
C16 C17 C18 C19 -3.2(9) . . . . ?
C20 C17 C18 C19 173.5(6) . . . . ?
C17 C18 C19 C14 0.8(10) . . . . ?
C15 C14 C19 C18 1.7(10) . . . . ?
C13 C14 C19 C18 -167.1(6) . . . . ?
C16 C17 C20 C21 168.1(6) . . . . ?
C18 C17 C20 C21 -8.4(10) . . . . ?
C16 C17 C20 Te1 -6.6(8) . . . . ?
C18 C17 C20 Te1 176.8(5) . . . . ?
C17 C20 C21 C22 -173.9(7) . . . . ?
Te1 C20 C21 C22 1.4(8) . . . . ?
C20 C21 C22 C23 -0.8(11) . . . . ?
C21 C22 C23 Te1 -0.3(10) . . . . ?
C6 C1 C2 C3 -0.6(9) . . . . ?
N1 C1 C2 C3 179.3(6) . . . . ?
C1 C2 C3 C4 -0.1(11) . . . . ?
C2 C3 C4 C5 1.2(12) . . . . ?
C6 C5 C4 C3 -1.5(10) . . . . ?
Te2 C45 C46 C44 -1.8(9) . . . . ?
C43 C44 C46 C45 2.5(11) . . . . ?
